data_4310304
loop_
_publ_author_name
'Benjamin R. Martin'
'Peter K. Dorhout'

_publ_contact_author
;
    Peter K. Dorhout
    Department of Chemistry
    Colorado State University
    Fort Collins, CO  80523
    USA
;
_publ_contact_author_email pkd@lamar.colostate.edu
_publ_contact_author_fax 970-491-1801
_publ_contact_author_phone 970-491-0624
_publ_section_title
;
 Molten Flux Synthesis of an Analogous Series of Layered Alkali Samarium
 Selenogermanate Compounds
;
_journal_name_full 'Inorganic Chemistry'
_journal_page_first 385
_journal_page_last 391
_journal_paper_doi 10.1021/ic034724y
_journal_volume 43
_journal_year 2004
_chemical_formula_sum 'Cs Ge Se4 Sm'
_chemical_formula_weight 671.69
_chemical_name_common
;
Cesium Samarium Tetraselenogermanate
;
_chemical_name_systematic
; 
Cesium Samarium Tetraselenogermanate
;
_space_group_IT_number 19
_symmetry_cell_setting orthorhombic
_symmetry_space_group_name_Hall 'P 2ac 2ab'
_symmetry_space_group_name_H-M 'P 21 21 21'
_atom_sites_solution_hydrogens geom
_atom_sites_solution_primary direct
_atom_sites_solution_secondary difmap
_audit_creation_method SHELXL-97
_cell_angle_alpha 90.00
_cell_angle_beta 90.00
_cell_angle_gamma 90.00
_cell_formula_units_Z 4
_cell_length_a 6.707(2)
_cell_length_b 7.067(2)
_cell_length_c 18.334(6)
_cell_measurement_temperature 298(2)
_cell_volume 869.0(5)
_computing_cell_refinement 'Bruker SMART'
_computing_data_collection 'Bruker SMART'
_computing_data_reduction 'Bruker SHELXTL'
_computing_molecular_graphics 'Bruker SHELXTL'
_computing_publication_material 'Bruker SHELXTL'
_computing_structure_refinement 'SHELXL-97 (Sheldrick, 1997)'
_computing_structure_solution 'SHELXS-97 (Sheldrick, 1997)'
_diffrn_ambient_temperature 298(2)
_diffrn_measured_fraction_theta_full 0.995
_diffrn_measured_fraction_theta_max 0.995
_diffrn_measurement_device_type 'CCD area detector'
_diffrn_measurement_method '1800 frames, Phi = 0, 120, 240\% , Delta Omega = 0.3\% '
_diffrn_radiation_monochromator graphite
_diffrn_radiation_source 'fine-focus sealed tube'
_diffrn_radiation_type MoK\a
_diffrn_radiation_wavelength 0.71073
_diffrn_reflns_av_R_equivalents 0.0984
_diffrn_reflns_av_sigmaI/netI 0.0685
_diffrn_reflns_limit_h_max 7
_diffrn_reflns_limit_h_min -7
_diffrn_reflns_limit_k_max 7
_diffrn_reflns_limit_k_min -7
_diffrn_reflns_limit_l_max 20
_diffrn_reflns_limit_l_min -20
_diffrn_reflns_number 7399
_diffrn_reflns_theta_full 23.31
_diffrn_reflns_theta_max 23.31
_diffrn_reflns_theta_min 3.09
_exptl_absorpt_coefficient_mu 30.929
_exptl_absorpt_correction_T_max 0.9280
_exptl_absorpt_correction_T_min 0.4406
_exptl_absorpt_correction_type SADABS
_exptl_crystal_colour Orange
_exptl_crystal_density_diffrn 5.134
_exptl_crystal_density_method 'not measured'
_exptl_crystal_description Plate
_exptl_crystal_F_000 1140
_exptl_crystal_size_max 0.002
_exptl_crystal_size_mid 0.050
_exptl_crystal_size_min 0.075
_refine_diff_density_max 0.967
_refine_diff_density_min -1.476
_refine_diff_density_rms 0.249
_refine_ls_abs_structure_details 'Flack H D (1983), Acta Cryst. A39, 876-881'
_refine_ls_abs_structure_Flack 0.06(6)
_refine_ls_extinction_method none
_refine_ls_goodness_of_fit_ref 0.938
_refine_ls_hydrogen_treatment mixed
_refine_ls_matrix_type full
_refine_ls_number_parameters 64
_refine_ls_number_reflns 1251
_refine_ls_number_restraints 0
_refine_ls_restrained_S_all 0.938
_refine_ls_R_factor_all 0.0421
_refine_ls_R_factor_gt 0.0335
_refine_ls_shift/su_max 0.001
_refine_ls_shift/su_mean 0.000
_refine_ls_structure_factor_coef Fsqd
_refine_ls_weighting_details 'calc w=1/[\s^2^(Fo^2^)+(0.0158P)^2^+0.0000P] where P=(Fo^2^+2Fc^2^)/3'
_refine_ls_weighting_scheme calc
_refine_ls_wR_factor_gt 0.0584
_refine_ls_wR_factor_ref 0.0601
_reflns_number_gt 1086
_reflns_number_total 1251
_reflns_threshold_expression >2sigma(I)
_cod_data_source_file ic034724ysi20031027_040553_3.cif
_cod_data_source_block pdcd182
_cod_depositor_comments
;
The following automatic conversions were performed:
'_symmetry_cell_setting' value 'Orthorhombic' changed to 'orthorhombic'
according to '/home/saulius/struct/CIF-dictionaries/cif_core.dic'
dictionary named 'cif_core.dic' version 2.4.1 from 2010-06-29.

Automatic conversion script
Id: cif_fix_enum 1527 2010-12-29 10:47:43Z saulius 

The following automatic conversions were performed:
data name '_publ_contact_autor' replaced with '_publ_contact_author'
as specified in the replacement file
'/home/antanas/src/cod-tools/trunk/data/replacement-values/replacement_tags.lst'.

Automatic conversion script
Id: cif_correct_tags 4998 2017-03-02 13:24:31Z antanas 
;
_cod_original_cell_volume 869.1(5)
_cod_original_formula_sum 'Cs Sm Ge Se4'
_cod_database_code 4310304

loop_
_symmetry_equiv_pos_as_xyz
'x, y, z'
'-x+1/2, -y, z+1/2'
'-x, y+1/2, -z+1/2'
'x+1/2, -y+1/2, -z'

loop_
_atom_site_label
_atom_site_type_symbol
_atom_site_fract_x
_atom_site_fract_y
_atom_site_fract_z
_atom_site_U_iso_or_equiv
_atom_site_adp_type
_atom_site_occupancy
_atom_site_symmetry_multiplicity
_atom_site_calc_flag
_atom_site_refinement_flags
_atom_site_disorder_assembly
_atom_site_disorder_group
Cs1 Cs 0.00701(17) 1.0073(2) 1.03070(6) 0.0405(3) Uani 1 1 d . . .
Sm1 Sm 0.20677(11) 0.51838(12) 0.72649(4) 0.0164(2) Uani 1 1 d . . .
Ge1 Ge 0.2892(2) 0.9823(3) 0.83561(8) 0.0158(4) Uani 1 1 d . . .
Se1 Se 0.4359(2) 0.4855(3) 0.58794(8) 0.0209(4) Uani 1 1 d . . .
Se2 Se 0.0556(2) 0.7395(2) 0.85635(10) 0.0172(4) Uani 1 1 d . . .
Se3 Se 0.0958(2) 0.2576(2) 0.84919(10) 0.0174(5) Uani 1 1 d . . .
Se4 Se 0.3966(2) 0.9206(2) 0.71611(9) 0.0187(4) Uani 1 1 d . . .

loop_
_atom_site_aniso_label
_atom_site_aniso_U_11
_atom_site_aniso_U_22
_atom_site_aniso_U_33
_atom_site_aniso_U_23
_atom_site_aniso_U_13
_atom_site_aniso_U_12
Cs1 0.0719(8) 0.0301(6) 0.0195(6) -0.0026(7) -0.0010(6) 0.0012(8)
Sm1 0.0184(4) 0.0163(5) 0.0145(4) -0.0001(5) -0.0009(4) 0.0000(4)
Ge1 0.0182(8) 0.0145(9) 0.0148(9) 0.0002(9) -0.0005(7) 0.0010(9)
Se1 0.0211(8) 0.0252(9) 0.0165(9) -0.0026(10) -0.0030(7) -0.0006(9)
Se2 0.0216(10) 0.0139(9) 0.0161(11) 0.0012(8) 0.0022(8) -0.0004(7)
Se3 0.0209(9) 0.0133(9) 0.0179(12) -0.0009(8) 0.0001(9) 0.0019(7)
Se4 0.0210(8) 0.0234(9) 0.0117(10) -0.0027(8) 0.0002(8) -0.0040(7)

loop_
_atom_type_symbol
_atom_type_description
_atom_type_scat_dispersion_real
_atom_type_scat_dispersion_imag
_atom_type_scat_source
Cs Cs -0.3680 2.1192 'International Tables Vol C Tables 4.2.6.8 and 6.1.1.4'
Sm Sm -0.1638 3.4418 'International Tables Vol C Tables 4.2.6.8 and 6.1.1.4'
Ge Ge 0.1547 1.8001 'International Tables Vol C Tables 4.2.6.8 and 6.1.1.4'
Se Se -0.0929 2.2259 'International Tables Vol C Tables 4.2.6.8 and 6.1.1.4'

loop_
_geom_angle_atom_site_label_1
_geom_angle_atom_site_label_2
_geom_angle_atom_site_label_3
_geom_angle
_geom_angle_site_symmetry_1
_geom_angle_site_symmetry_3
_geom_angle_publ_flag
Se4 Cs1 Se1 80.82(4) 2_575 2_565 ?
Se4 Cs1 Se1 136.77(5) 2_575 3_556 ?
Se1 Cs1 Se1 102.36(5) 2_565 3_556 ?
Se4 Cs1 Se2 152.99(6) 2_575 . ?
Se1 Cs1 Se2 75.73(5) 2_565 . ?
Se1 Cs1 Se2 62.83(4) 3_556 . ?
Se4 Cs1 Se1 64.56(4) 2_575 2_575 ?
Se1 Cs1 Se1 144.91(6) 2_565 2_575 ?
Se1 Cs1 Se1 106.68(5) 3_556 2_575 ?
Se2 Cs1 Se1 135.66(5) . 2_575 ?
Se4 Cs1 Se3 138.70(6) 2_575 1_565 ?
Se1 Cs1 Se3 132.49(5) 2_565 1_565 ?
Se1 Cs1 Se3 68.31(4) 3_556 1_565 ?
Se2 Cs1 Se3 58.27(4) . 1_565 ?
Se1 Cs1 Se3 77.60(5) 2_575 1_565 ?
Se4 Cs1 Se3 61.31(4) 2_575 4_467 ?
Se1 Cs1 Se3 108.52(5) 2_565 4_467 ?
Se1 Cs1 Se3 77.35(5) 3_556 4_467 ?
Se2 Cs1 Se3 139.63(5) . 4_467 ?
Se1 Cs1 Se3 60.50(4) 2_575 4_467 ?
Se3 Cs1 Se3 113.90(5) 1_565 4_467 ?
Se4 Cs1 Ge1 141.10(5) 2_575 . ?
Se1 Cs1 Ge1 99.38(5) 2_565 . ?
Se1 Cs1 Ge1 81.59(4) 3_556 . ?
Se2 Cs1 Ge1 34.93(4) . . ?
Se1 Cs1 Ge1 103.93(5) 2_575 . ?
Se3 Cs1 Ge1 34.63(4) 1_565 . ?
Se3 Cs1 Ge1 147.93(5) 4_467 . ?
Se4 Cs1 Se2 72.83(4) 2_575 4_467 ?
Se1 Cs1 Se2 61.50(4) 2_565 4_467 ?
Se1 Cs1 Se2 71.46(5) 3_556 4_467 ?
Se2 Cs1 Se2 106.52(5) . 4_467 ?
Se1 Cs1 Se2 110.08(4) 2_575 4_467 ?
Se3 Cs1 Se2 139.47(5) 1_565 4_467 ?
Se3 Cs1 Se2 50.80(4) 4_467 4_467 ?
Ge1 Cs1 Se2 141.25(5) . 4_467 ?
Se4 Cs1 Sm1 36.54(3) 2_575 4_467 ?
Se1 Cs1 Sm1 75.32(3) 2_565 4_467 ?
Se1 Cs1 Sm1 101.76(4) 3_556 4_467 ?
Se2 Cs1 Sm1 142.91(5) . 4_467 ?
Se1 Cs1 Sm1 79.80(3) 2_575 4_467 ?
Se3 Cs1 Sm1 151.11(5) 1_565 4_467 ?
Se3 Cs1 Sm1 37.87(3) 4_467 4_467 ?
Ge1 Cs1 Sm1 174.17(4) . 4_467 ?
Se2 Cs1 Sm1 38.08(3) 4_467 4_467 ?
Se4 Cs1 Cs1 89.70(4) 2_575 4_577 ?
Se1 Cs1 Cs1 131.09(4) 2_565 4_577 ?
Se1 Cs1 Cs1 116.29(5) 3_556 4_577 ?
Se2 Cs1 Cs1 95.63(4) . 4_577 ?
Se1 Cs1 Cs1 47.92(4) 2_575 4_577 ?
Se3 Cs1 Cs1 51.08(4) 1_565 4_577 ?
Se3 Cs1 Cs1 108.27(6) 4_467 4_577 ?
Ge1 Cs1 Cs1 60.70(3) . 4_577 ?
Se2 Cs1 Cs1 157.32(5) 4_467 4_577 ?
Sm1 Cs1 Cs1 120.93(4) 4_467 4_577 ?
Se4 Cs1 Cs1 104.26(5) 2_575 4_477 ?
Se1 Cs1 Cs1 143.10(4) 2_565 4_477 ?
Se1 Cs1 Cs1 49.13(4) 3_556 4_477 ?
Se2 Cs1 Cs1 102.54(4) . 4_477 ?
Se1 Cs1 Cs1 57.89(5) 2_575 4_477 ?
Se3 Cs1 Cs1 65.43(4) 1_565 4_477 ?
Se3 Cs1 Cs1 49.55(3) 4_467 4_477 ?
Ge1 Cs1 Cs1 98.44(4) . 4_477 ?
Se2 Cs1 Cs1 84.72(3) 4_467 4_477 ?
Sm1 Cs1 Cs1 87.33(3) 4_467 4_477 ?
Cs1 Cs1 Cs1 85.77(6) 4_577 4_477 ?
Se4 Sm1 Se1 79.64(5) 3_646 . ?
Se4 Sm1 Se3 156.09(5) 3_646 3_556 ?
Se1 Sm1 Se3 89.92(6) . 3_556 ?
Se4 Sm1 Se3 79.17(5) 3_646 . ?
Se1 Sm1 Se3 135.99(6) . . ?
Se3 Sm1 Se3 121.85(4) 3_556 . ?
Se4 Sm1 Se2 98.22(5) 3_646 . ?
Se1 Sm1 Se2 152.28(6) . . ?
Se3 Sm1 Se2 81.10(5) 3_556 . ?
Se3 Sm1 Se2 69.14(5) . . ?
Se4 Sm1 Se2 123.25(5) 3_646 3_546 ?
Se1 Sm1 Se2 79.78(5) . 3_546 ?
Se3 Sm1 Se2 75.04(5) 3_556 3_546 ?
Se3 Sm1 Se2 80.40(5) . 3_546 ?
Se2 Sm1 Se2 122.21(4) . 3_546 ?
Se4 Sm1 Se4 82.35(4) 3_646 . ?
Se1 Sm1 Se4 78.96(5) . . ?
Se3 Sm1 Se4 74.52(5) 3_556 . ?
Se3 Sm1 Se4 134.92(6) . . ?
Se2 Sm1 Se4 73.38(5) . . ?
Se2 Sm1 Se4 142.59(6) 3_546 . ?
Se4 Sm1 Cs1 45.05(4) 3_646 4_567 ?
Se1 Sm1 Cs1 124.13(4) . 4_567 ?
Se3 Sm1 Cs1 136.43(5) 3_556 4_567 ?
Se3 Sm1 Cs1 52.92(4) . 4_567 ?
Se2 Sm1 Cs1 55.96(4) . 4_567 ?
Se2 Sm1 Cs1 131.88(5) 3_546 4_567 ?
Se4 Sm1 Cs1 85.48(4) . 4_567 ?
Se4 Sm1 Cs1 126.96(4) 3_646 3_546 ?
Se1 Sm1 Cs1 48.16(4) . 3_546 ?
Se3 Sm1 Cs1 50.67(4) 3_556 3_546 ?
Se3 Sm1 Cs1 129.41(5) . 3_546 ?
Se2 Sm1 Cs1 131.61(4) . 3_546 ?
Se2 Sm1 Cs1 49.08(4) 3_546 3_546 ?
Se4 Sm1 Cs1 94.30(4) . 3_546 ?
Cs1 Sm1 Cs1 171.978(19) 4_567 3_546 ?
Se1 Ge1 Se4 108.81(8) 3_656 . ?
Se1 Ge1 Se3 111.53(10) 3_656 1_565 ?
Se4 Ge1 Se3 114.94(9) . 1_565 ?
Se1 Ge1 Se2 116.05(9) 3_656 . ?
Se4 Ge1 Se2 102.69(9) . . ?
Se3 Ge1 Se2 102.63(8) 1_565 . ?
Se1 Ge1 Cs1 80.63(6) 3_656 . ?
Se4 Ge1 Cs1 167.36(8) . . ?
Se3 Ge1 Cs1 67.21(6) 1_565 . ?
Se2 Ge1 Cs1 65.05(6) . . ?
Ge1 Se1 Sm1 84.00(6) 3_646 . ?
Ge1 Se1 Cs1 94.65(8) 3_646 2_564 ?
Sm1 Se1 Cs1 111.91(6) . 2_564 ?
Ge1 Se1 Cs1 177.90(9) 3_646 3_546 ?
Sm1 Se1 Cs1 94.82(5) . 3_546 ?
Cs1 Se1 Cs1 87.40(4) 2_564 3_546 ?
Ge1 Se1 Cs1 95.59(8) 3_646 2_574 ?
Sm1 Se1 Cs1 102.50(6) . 2_574 ?
Cs1 Se1 Cs1 144.91(6) 2_564 2_574 ?
Cs1 Se1 Cs1 82.95(4) 3_546 2_574 ?
Ge1 Se2 Sm1 91.51(7) . . ?
Ge1 Se2 Sm1 80.36(7) . 3_556 ?
Sm1 Se2 Sm1 97.79(6) . 3_556 ?
Ge1 Se2 Cs1 80.02(6) . . ?
Sm1 Se2 Cs1 165.19(6) . . ?
Sm1 Se2 Cs1 92.78(5) 3_556 . ?
Ge1 Se2 Cs1 84.21(6) . 4_567 ?
Sm1 Se2 Cs1 85.97(5) . 4_567 ?
Sm1 Se2 Cs1 164.19(6) 3_556 4_567 ?
Cs1 Se2 Cs1 81.14(5) . 4_567 ?
Ge1 Se3 Sm1 81.79(7) 1_545 3_546 ?
Ge1 Se3 Sm1 106.97(7) 1_545 . ?
Sm1 Se3 Sm1 99.68(6) 3_546 . ?
Ge1 Se3 Cs1 78.16(6) 1_545 1_545 ?
Sm1 Se3 Cs1 92.10(5) 3_546 1_545 ?
Sm1 Se3 Cs1 167.67(6) . 1_545 ?
Ge1 Se3 Cs1 91.27(7) 1_545 4_567 ?
Sm1 Se3 Cs1 170.00(6) 3_546 4_567 ?
Sm1 Se3 Cs1 89.21(5) . 4_567 ?
Cs1 Se3 Cs1 79.37(5) 1_545 4_567 ?
Ge1 Se4 Sm1 84.27(6) . 3_656 ?
Ge1 Se4 Sm1 89.25(7) . . ?
Sm1 Se4 Sm1 124.12(6) 3_656 . ?
Ge1 Se4 Cs1 159.54(8) . 2_574 ?
Sm1 Se4 Cs1 98.41(5) 3_656 2_574 ?
Sm1 Se4 Cs1 105.51(5) . 2_574 ?

loop_
_geom_bond_atom_site_label_1
_geom_bond_atom_site_label_2
_geom_bond_distance
_geom_bond_site_symmetry_2
_geom_bond_publ_flag
Cs1 Se4 3.498(2) 2_575 ?
Cs1 Se1 3.657(3) 2_565 ?
Cs1 Se1 3.685(2) 3_556 ?
Cs1 Se2 3.729(2) . ?
Cs1 Se1 3.755(3) 2_575 ?
Cs1 Se3 3.816(2) 1_565 ?
Cs1 Se3 3.901(2) 4_467 ?
Cs1 Ge1 4.051(2) . ?
Cs1 Se2 4.062(2) 4_467 ?
Cs1 Sm1 4.8894(19) 4_467 ?
Cs1 Cs1 4.928(3) 4_577 ?
Cs1 Cs1 4.928(3) 4_477 ?
Sm1 Se4 2.9430(19) 3_646 ?
Sm1 Se1 2.9781(19) . ?
Sm1 Se3 2.9836(19) 3_556 ?
Sm1 Se3 3.002(2) . ?
Sm1 Se2 3.023(2) . ?
Sm1 Se2 3.0479(19) 3_546 ?
Sm1 Se4 3.121(2) . ?
Sm1 Cs1 4.8894(19) 4_567 ?
Sm1 Cs1 4.929(2) 3_546 ?
Ge1 Se1 2.316(2) 3_656 ?
Ge1 Se4 2.347(2) . ?
Ge1 Se3 2.352(2) 1_565 ?
Ge1 Se2 2.355(2) . ?
Se1 Ge1 2.316(2) 3_646 ?
Se1 Cs1 3.657(3) 2_564 ?
Se1 Cs1 3.685(2) 3_546 ?
Se1 Cs1 3.755(3) 2_574 ?
Se2 Sm1 3.0479(19) 3_556 ?
Se2 Cs1 4.062(2) 4_567 ?
Se3 Ge1 2.352(2) 1_545 ?
Se3 Sm1 2.9836(19) 3_546 ?
Se3 Cs1 3.816(2) 1_545 ?
Se3 Cs1 3.901(2) 4_567 ?
Se4 Sm1 2.9430(19) 3_656 ?
Se4 Cs1 3.498(2) 2_574 ?
